data_4104850
loop_
_publ_author_name
'Daniel A. DiRocco'
'Kevin M. Oberg'
'Derek M. Dalton'
'Tomislav Rovis'

_publ_section_title
;
 Catalytic Asymmetric Intermolecular Stetter Reaction of Heterocyclic
 Aldehydes with Nitroalkenes: Backbone Fluorination Improves Selectivity
;
_journal_name_full 'Journal of the American Chemical Society'
_journal_page_first 10872
_journal_page_last 10874
_journal_paper_doi 10.1021/ja904375q
_journal_volume 131
_journal_year 2009
_chemical_absolute_configuration ad
_chemical_formula_sum 'C12 H15 Br N2 O3 S'
_chemical_formula_weight 347.23
_chemical_name_systematic
;

 ?

;
_space_group_IT_number 19
_symmetry_cell_setting orthorhombic
_symmetry_space_group_name_Hall 'P 2ac 2ab'
_symmetry_space_group_name_H-M 'P 21 21 21'
_atom_sites_solution_hydrogens geom
_atom_sites_solution_primary direct
_atom_sites_solution_secondary difmap
_audit_creation_method SHELXL-97
_cell_angle_alpha 90.00
_cell_angle_beta 90.00
_cell_angle_gamma 90.00
_cell_formula_units_Z 4
_cell_length_a 5.6745(3)
_cell_length_b 13.5498(6)
_cell_length_c 17.9944(8)
_cell_measurement_reflns_used 5216
_cell_measurement_temperature 296(2)
_cell_measurement_theta_max 30.49
_cell_measurement_theta_min 2.72
_cell_volume 1383.56(11)
_computing_cell_refinement 'APEX2 (Bruker, 2009)'
_computing_data_collection 'APEX2 (Bruker, 2009)'
_computing_data_reduction 'APEX2 (Bruker, 2009)'
_computing_molecular_graphics 'APEX2 (Bruker, 2009)'
_computing_publication_material 'APEX2 (Bruker, 2009)'
_computing_structure_refinement 'XL (Sheldrick, 2008)'
_computing_structure_solution 'XS (Sheldrick, 2008)'
_diffrn_ambient_temperature 120
_diffrn_measured_fraction_theta_full 0.989
_diffrn_measured_fraction_theta_max 0.989
_diffrn_measurement_device_type 'CCD area detector'
_diffrn_measurement_method 'phi and omega scans'
_diffrn_radiation_monochromator graphite
_diffrn_radiation_source 'fine-focus sealed tube'
_diffrn_radiation_type MoK\a
_diffrn_radiation_wavelength 0.71073
_diffrn_reflns_av_R_equivalents 0.0334
_diffrn_reflns_av_sigmaI/netI 0.0699
_diffrn_reflns_limit_h_max 7
_diffrn_reflns_limit_h_min -8
_diffrn_reflns_limit_k_max 19
_diffrn_reflns_limit_k_min -14
_diffrn_reflns_limit_l_max 25
_diffrn_reflns_limit_l_min -24
_diffrn_reflns_number 9320
_diffrn_reflns_theta_full 30.60
_diffrn_reflns_theta_max 30.60
_diffrn_reflns_theta_min 2.26
_exptl_absorpt_coefficient_mu 3.127
_exptl_absorpt_correction_T_max 0.3692
_exptl_absorpt_correction_T_min 0.3141
_exptl_absorpt_correction_type multi-scan
_exptl_absorpt_process_details 'Sheldrick, G. M. (2008) SADABS.'
_exptl_crystal_colour colourless
_exptl_crystal_density_diffrn 1.667
_exptl_crystal_description prismic
_exptl_crystal_F_000 704
_exptl_crystal_size_max 0.48
_exptl_crystal_size_mid 0.45
_exptl_crystal_size_min 0.40
_refine_diff_density_max 0.490
_refine_diff_density_min -0.794
_refine_diff_density_rms 0.074
_refine_ls_abs_structure_details 'Flack H D (1983), Acta Cryst. A39, 876-881'
_refine_ls_abs_structure_Flack 0.012(7)
_refine_ls_extinction_method none
_refine_ls_goodness_of_fit_ref 0.876
_refine_ls_hydrogen_treatment constr
_refine_ls_matrix_type full
_refine_ls_number_parameters 173
_refine_ls_number_reflns 4112
_refine_ls_number_restraints 0
_refine_ls_restrained_S_all 0.876
_refine_ls_R_factor_all 0.0455
_refine_ls_R_factor_gt 0.0317
_refine_ls_shift/su_max 0.001
_refine_ls_shift/su_mean 0.000
_refine_ls_structure_factor_coef Fsqd
_refine_ls_weighting_details 'calc w=1/[\s^2^(Fo^2^)+(0.0000P)^2^+0.0000P] where P=(Fo^2^+2Fc^2^)/3'
_refine_ls_weighting_scheme calc
_refine_ls_wR_factor_gt 0.0543
_refine_ls_wR_factor_ref 0.0577
_reflns_number_gt 3365
_reflns_number_total 4112
_reflns_threshold_expression >2sigma(I)
_cod_data_source_file ja904375q_si_002.cif
_cod_data_source_block rovis46
_cod_database_code 4104850

loop_
_symmetry_equiv_pos_as_xyz
'x, y, z'
'-x+1/2, -y, z+1/2'
'-x, y+1/2, -z+1/2'
'x+1/2, -y+1/2, -z'

loop_
_atom_site_label
_atom_site_type_symbol
_atom_site_fract_x
_atom_site_fract_y
_atom_site_fract_z
_atom_site_U_iso_or_equiv
_atom_site_adp_type
_atom_site_occupancy
_atom_site_symmetry_multiplicity
_atom_site_calc_flag
_atom_site_refinement_flags
Br1 Br 0.71079(4) 0.720992(17) 0.208919(13) 0.02571(7) Uani 1 1 d .
C1 C 0.3017(5) 0.60166(16) 0.23512(12) 0.0193(5) Uani 1 1 d .
H1 H 0.2278 0.6248 0.1924 0.023 Uiso 1 1 calc R
C2 C 0.5191(4) 0.62940(16) 0.25887(13) 0.0178(5) Uani 1 1 d .
C3 C 0.4386(4) 0.52675(16) 0.34815(11) 0.0138(4) Uani 1 1 d .
C4 C 0.4612(4) 0.46448(17) 0.41534(12) 0.0162(5) Uani 1 1 d .
C5 C 0.6863(4) 0.47092(15) 0.46102(10) 0.0138(4) Uani 1 1 d .
H5 H 0.8065 0.5073 0.4331 0.017 Uiso 1 1 calc R
C6 C 0.7739(5) 0.36707(14) 0.47724(11) 0.0168(5) Uani 1 1 d .
H6A H 0.9238 0.3709 0.5030 0.020 Uiso 1 1 calc R
H6B H 0.6626 0.3342 0.5098 0.020 Uiso 1 1 calc R
C7 C 0.6341(4) 0.52523(17) 0.53576(11) 0.0161(5) Uani 1 1 d .
H7 H 0.5218 0.4849 0.5638 0.019 Uiso 1 1 calc R
C8 C 0.5219(5) 0.62668(16) 0.52357(13) 0.0225(6) Uani 1 1 d .
H8A H 0.6271 0.6671 0.4940 0.027 Uiso 1 1 calc R
H8B H 0.3759 0.6189 0.4962 0.027 Uiso 1 1 calc R
C9 C 0.4715(5) 0.6786(2) 0.59696(14) 0.0290(6) Uani 1 1 d .
H9A H 0.3547 0.6413 0.6246 0.035 Uiso 1 1 calc R
H9B H 0.4070 0.7436 0.5871 0.035 Uiso 1 1 calc R
C10 C 0.6949(5) 0.68884(17) 0.64376(12) 0.0276(6) Uani 1 1 d .
H10A H 0.8057 0.7319 0.6186 0.033 Uiso 1 1 calc R
H10B H 0.6560 0.7185 0.6913 0.033 Uiso 1 1 calc R
C11 C 0.8077(5) 0.58836(16) 0.65636(12) 0.0235(5) Uani 1 1 d .
H11A H 0.7034 0.5480 0.6864 0.028 Uiso 1 1 calc R
H11B H 0.9541 0.5967 0.6834 0.028 Uiso 1 1 calc R
C12 C 0.8576(4) 0.53543(18) 0.58272(12) 0.0213(5) Uani 1 1 d .
H12A H 0.9748 0.5722 0.5550 0.026 Uiso 1 1 calc R
H12B H 0.9213 0.4704 0.5929 0.026 Uiso 1 1 calc R
N1 N 0.5987(3) 0.58795(13) 0.32314(9) 0.0166(4) Uani 1 1 d .
N2 N 0.8037(4) 0.30726(13) 0.40797(9) 0.0178(4) Uani 1 1 d .
O1 O 0.3011(3) 0.40877(12) 0.43264(8) 0.0239(4) Uani 1 1 d .
O2 O 0.8316(3) 0.21762(12) 0.41653(8) 0.0304(4) Uani 1 1 d .
O3 O 0.8026(4) 0.34770(11) 0.34732(8) 0.0237(4) Uani 1 1 d .
S2 S 0.18501(10) 0.51809(4) 0.29545(3) 0.01985(12) Uani 1 1 d .

loop_
_atom_site_aniso_label
_atom_site_aniso_U_11
_atom_site_aniso_U_22
_atom_site_aniso_U_33
_atom_site_aniso_U_23
_atom_site_aniso_U_13
_atom_site_aniso_U_12
Br1 0.02234(10) 0.02811(13) 0.02668(11) 0.01198(11) 0.00261(11) -0.00137(11)
C1 0.0215(11) 0.0201(11) 0.0163(9) 0.0028(9) -0.0020(10) 0.0047(12)
C2 0.0177(12) 0.0180(13) 0.0176(11) 0.0020(10) 0.0024(10) 0.0018(10)
C3 0.0135(10) 0.0149(11) 0.0128(10) -0.0017(9) -0.0006(8) 0.0023(9)
C4 0.0156(11) 0.0198(12) 0.0133(10) -0.0014(10) 0.0009(9) 0.0013(10)
C5 0.0117(10) 0.0177(10) 0.0119(9) 0.0016(8) -0.0009(9) -0.0016(10)
C6 0.0174(12) 0.0220(11) 0.0109(9) -0.0017(8) 0.0009(9) 0.0000(10)
C7 0.0150(10) 0.0197(12) 0.0136(10) 0.0011(9) 0.0015(8) -0.0018(10)
C8 0.0259(14) 0.0218(13) 0.0199(12) -0.0007(10) -0.0044(11) 0.0033(11)
C9 0.0293(14) 0.0299(14) 0.0279(14) -0.0084(12) -0.0036(11) 0.0099(12)
C10 0.0319(14) 0.0279(13) 0.0230(12) -0.0081(10) -0.0016(12) -0.0022(13)
C11 0.0248(12) 0.0281(13) 0.0178(10) -0.0046(10) -0.0043(11) -0.0013(13)
C12 0.0195(12) 0.0264(13) 0.0180(11) -0.0019(10) -0.0034(9) 0.0021(11)
N1 0.0178(10) 0.0166(10) 0.0153(9) -0.0001(8) 0.0013(8) 0.0013(8)
N2 0.0138(9) 0.0221(10) 0.0176(9) 0.0002(7) -0.0036(8) 0.0009(9)
O1 0.0179(8) 0.0309(9) 0.0229(8) 0.0090(7) -0.0020(8) -0.0088(9)
O2 0.0459(12) 0.0190(8) 0.0263(8) -0.0024(7) -0.0084(8) 0.0102(10)
O3 0.0306(9) 0.0270(8) 0.0134(7) 0.0000(6) 0.0005(8) -0.0028(9)
S2 0.0151(2) 0.0253(3) 0.0192(3) 0.0042(2) -0.0037(3) -0.0022(2)

loop_
_atom_type_symbol
_atom_type_description
_atom_type_scat_dispersion_real
_atom_type_scat_dispersion_imag
_atom_type_scat_source
C C 0.0033 0.0016 'International Tables Vol C Tables 4.2.6.8 and 6.1.1.4'
H H 0.0000 0.0000 'International Tables Vol C Tables 4.2.6.8 and 6.1.1.4'
N N 0.0061 0.0033 'International Tables Vol C Tables 4.2.6.8 and 6.1.1.4'
O O 0.0106 0.0060 'International Tables Vol C Tables 4.2.6.8 and 6.1.1.4'
S S 0.1246 0.1234 'International Tables Vol C Tables 4.2.6.8 and 6.1.1.4'
Br Br -0.2901 2.4595 'International Tables Vol C Tables 4.2.6.8 and 6.1.1.4'

loop_
_geom_angle_atom_site_label_1
_geom_angle_atom_site_label_2
_geom_angle_atom_site_label_3
_geom_angle
C2 C1 S2 109.66(17)
C1 C2 N1 117.0(2)
C1 C2 Br1 123.90(18)
N1 C2 Br1 119.09(18)
N1 C3 C4 125.5(2)
N1 C3 S2 115.61(16)
C4 C3 S2 118.83(17)
O1 C4 C3 119.7(2)
O1 C4 C5 121.49(19)
C3 C4 C5 118.8(2)
C6 C5 C4 108.97(19)
C6 C5 C7 109.44(15)
C4 C5 C7 109.44(18)
N2 C6 C5 112.22(16)
C12 C7 C8 110.0(2)
C12 C7 C5 111.14(18)
C8 C7 C5 112.26(17)
C9 C8 C7 111.6(2)
C8 C9 C10 111.3(2)
C11 C10 C9 110.5(2)
C10 C11 C12 111.56(18)
C7 C12 C11 111.5(2)
C3 N1 C2 108.8(2)
O3 N2 O2 123.62(17)
O3 N2 C6 120.06(17)
O2 N2 C6 116.32(16)
C1 S2 C3 88.91(12)

loop_
_geom_bond_atom_site_label_1
_geom_bond_atom_site_label_2
_geom_bond_distance
Br1 C2 1.879(2)
C1 C2 1.359(4)
C1 S2 1.703(2)
C2 N1 1.363(3)
C3 N1 1.310(3)
C3 C4 1.480(3)
C3 S2 1.727(2)
C4 O1 1.222(3)
C4 C5 1.521(3)
C5 C6 1.521(3)
C5 C7 1.562(3)
C6 N2 1.496(2)
C7 C12 1.530(3)
C7 C8 1.530(3)
C8 C9 1.523(3)
C9 C10 1.528(4)
C10 C11 1.521(3)
C11 C12 1.533(3)
N2 O3 1.221(2)
N2 O2 1.235(2)
